data_4075365
loop_
_publ_author_name
'Sadhukhan, Nabanita'
'Patra, Sanjib K.'
'Sana, Kasinath'
'Bera, Jitendra K.'

_publ_section_title
;
 Novel Heterobimetallic Metallamacrocycles Based on the
 1,1&#x2018;-Bis(1,8-naphthyrid-2-yl)ferrocene (FcNP2) Ligand:&#x00A0;
 Structural Characterization of the Complexes [{M(FcNP2)}2]2+(M = CuI,
 AgI) and {MCl2(FcNP2)}4(M = ZnII, CoII)
;
_journal_issue 12
_journal_name_full Organometallics
_journal_page_first 2914
_journal_paper_doi 10.1021/om060252u
_journal_volume 25
_journal_year 2006
_chemical_formula_sum 'C56 H48 Cl2 Cu2 Fe2 N12 O16'
_chemical_formula_weight 1454.74
_chemical_name_systematic
; 
 ? 
;
_space_group_IT_number 2
_symmetry_space_group_name_Hall '-P 1'
_symmetry_space_group_name_H-M 'P -1'
_atom_sites_solution_hydrogens geom
_atom_sites_solution_primary direct
_atom_sites_solution_secondary difmap
_audit_creation_method SHELXL-97
_cell_angle_alpha 93.81(3)
_cell_angle_beta 95.46(3)
_cell_angle_gamma 93.56(3)
_cell_formula_units_Z 1
_cell_length_a 7.5414(15)
_cell_length_b 13.316(3)
_cell_length_c 14.109(3)
_cell_measurement_temperature 100(2)
_cell_volume 1404.0(5)
_computing_structure_refinement 'SHELXL-97 (Sheldrick, 1997)'
_computing_structure_solution 'SHELXS-97 (Sheldrick, 1990)'
_diffrn_ambient_temperature 100(2)
_diffrn_measured_fraction_theta_full 0.959
_diffrn_measured_fraction_theta_max 0.959
_diffrn_radiation_monochromator graphite
_diffrn_radiation_source 'fine-focus sealed tube'
_diffrn_radiation_type MoK\a
_diffrn_radiation_wavelength 0.71073
_diffrn_reflns_av_R_equivalents 0.0295
_diffrn_reflns_av_sigmaI/netI 0.0757
_diffrn_reflns_limit_h_max 9
_diffrn_reflns_limit_h_min -9
_diffrn_reflns_limit_k_max 15
_diffrn_reflns_limit_k_min -17
_diffrn_reflns_limit_l_max 18
_diffrn_reflns_limit_l_min -16
_diffrn_reflns_number 9425
_diffrn_reflns_theta_full 28.32
_diffrn_reflns_theta_max 28.32
_diffrn_reflns_theta_min 2.72
_exptl_absorpt_coefficient_mu 1.433
_exptl_absorpt_correction_T_max 0.8582
_exptl_absorpt_correction_T_min 0.7528
_exptl_crystal_density_diffrn 1.721
_exptl_crystal_density_method 'not measured'
_exptl_crystal_F_000 740
_exptl_crystal_size_max 0.21
_exptl_crystal_size_mid 0.15
_exptl_crystal_size_min 0.11
_refine_diff_density_max 0.818
_refine_diff_density_min -0.452
_refine_diff_density_rms 0.112
_refine_ls_extinction_method none
_refine_ls_goodness_of_fit_ref 0.971
_refine_ls_hydrogen_treatment mixed
_refine_ls_matrix_type full
_refine_ls_number_parameters 408
_refine_ls_number_reflns 6678
_refine_ls_number_restraints 1
_refine_ls_restrained_S_all 0.972
_refine_ls_R_factor_all 0.0824
_refine_ls_R_factor_gt 0.0526
_refine_ls_shift/su_max 0.001
_refine_ls_shift/su_mean 0.001
_refine_ls_structure_factor_coef Fsqd
_refine_ls_weighting_details 'calc w=1/[\s^2^(Fo^2^)+(0.0617P)^2^+0.0000P] where P=(Fo^2^+2Fc^2^)/3'
_refine_ls_weighting_scheme calc
_refine_ls_wR_factor_gt 0.1127
_refine_ls_wR_factor_ref 0.1250
_reflns_number_gt 4663
_reflns_number_total 6678
_reflns_threshold_expression >2sigma(I)
_cod_data_source_file om060252usi20060321_032317.cif
_cod_data_source_block compound1
_cod_original_cell_volume 1403.9(5)
_cod_database_code 4075365

loop_
_symmetry_equiv_pos_as_xyz
'x, y, z'
'-x, -y, -z'

loop_
_atom_site_label
_atom_site_type_symbol
_atom_site_fract_x
_atom_site_fract_y
_atom_site_fract_z
_atom_site_U_iso_or_equiv
_atom_site_adp_type
_atom_site_occupancy
_atom_site_symmetry_multiplicity
_atom_site_calc_flag
_atom_site_refinement_flags
_atom_site_disorder_assembly
_atom_site_disorder_group
Cu1 Cu 0.15223(6) 0.53755(3) 0.58752(3) 0.02014(13) Uani 1 1 d . . .
Fe1 Fe 0.34247(6) 0.53967(4) 0.17177(3) 0.01542(13) Uani 1 1 d . . .
N2 N 0.1700(4) 0.3976(2) 0.5626(2) 0.0185(6) Uani 1 1 d . . .
N4 N 0.0163(4) 0.6248(2) 0.74697(19) 0.0172(6) Uani 1 1 d . . .
N3 N 0.1474(4) 0.6783(2) 0.6178(2) 0.0192(6) Uani 1 1 d . . .
N1 N 0.3084(4) 0.4433(2) 0.4321(2) 0.0166(6) Uani 1 1 d . . .
C27 C 0.0747(4) 0.7046(3) 0.7011(2) 0.0179(7) Uani 1 1 d . . .
C13 C 0.4083(4) 0.6032(3) 0.3087(2) 0.0181(7) Uani 1 1 d . . .
H13 H 0.3284 0.6303 0.3503 0.022 Uiso 1 1 calc R . .
C31 C -0.1257(4) 0.5580(3) 0.8748(2) 0.0186(7) Uani 1 1 d . . .
C30 C -0.0626(4) 0.6449(3) 0.8262(2) 0.0178(7) Uani 1 1 d . . .
C15 C 0.3901(4) 0.4188(3) 0.3550(2) 0.0175(7) Uani 1 1 d . . .
C32 C -0.0744(4) 0.4573(3) 0.8611(2) 0.0199(8) Uani 1 1 d . . .
H32 H 0.0077 0.4350 0.8185 0.024 Uiso 1 1 calc R . .
C29 C -0.0836(5) 0.7446(3) 0.8630(3) 0.0227(8) Uani 1 1 d . . .
H29 H -0.1428 0.7559 0.9189 0.027 Uiso 1 1 calc R . .
C14 C 0.4555(4) 0.5007(3) 0.3011(2) 0.0158(7) Uani 1 1 d . . .
C19 C 0.2543(4) 0.3672(3) 0.4835(2) 0.0182(7) Uani 1 1 d . . .
C16 C 0.4135(4) 0.3170(3) 0.3244(2) 0.0197(8) Uani 1 1 d . . .
H16 H 0.4664 0.3020 0.2671 0.024 Uiso 1 1 calc R . .
C33 C -0.1657(5) 0.3962(3) 0.9212(2) 0.0226(8) Uani 1 1 d . . .
H33 H -0.1550 0.3260 0.9264 0.027 Uiso 1 1 calc R . .
C22 C 0.1158(5) 0.3265(3) 0.6178(3) 0.0235(8) Uani 1 1 d . . .
H22 H 0.0571 0.3470 0.6718 0.028 Uiso 1 1 calc R . .
C10 C 0.5793(4) 0.4932(3) 0.2288(2) 0.0183(7) Uani 1 1 d . . .
H10 H 0.6328 0.4340 0.2079 0.022 Uiso 1 1 calc R . .
C11 C 0.6058(4) 0.5898(3) 0.1950(2) 0.0183(7) Uani 1 1 d . . .
H11 H 0.6815 0.6070 0.1475 0.022 Uiso 1 1 calc R . .
C17 C 0.3601(5) 0.2413(3) 0.3773(2) 0.0207(8) Uani 1 1 d . . .
H17 H 0.3773 0.1731 0.3581 0.025 Uiso 1 1 calc R . .
C35 C -0.2541(5) 0.5570(3) 0.9450(2) 0.0220(8) Uani 1 1 d . . .
H35 H -0.3130 0.6133 0.9682 0.026 Uiso 1 1 calc R . .
C26 C 0.0642(5) 0.8066(3) 0.7333(3) 0.0211(8) Uani 1 1 d . . .
C18 C 0.2781(5) 0.2651(3) 0.4619(3) 0.0210(8) Uani 1 1 d . . .
C28 C -0.0187(5) 0.8243(3) 0.8180(3) 0.0228(8) Uani 1 1 d . . .
H28 H -0.0289 0.8914 0.8434 0.027 Uiso 1 1 calc R . .
C12 C 0.5007(5) 0.6571(3) 0.2437(2) 0.0206(8) Uani 1 1 d . . .
H12 H 0.4938 0.7268 0.2341 0.025 Uiso 1 1 calc R . .
C25 C 0.1342(5) 0.8818(3) 0.6791(3) 0.0263(8) Uani 1 1 d . . .
H25 H 0.1315 0.9511 0.6995 0.032 Uiso 1 1 calc R . .
C21 C 0.1395(5) 0.2244(3) 0.6013(3) 0.0266(9) Uani 1 1 d . . .
H21 H 0.1000 0.1770 0.6436 0.032 Uiso 1 1 calc R . .
C23 C 0.2095(5) 0.7523(3) 0.5684(3) 0.0233(8) Uani 1 1 d . . .
H23 H 0.2587 0.7346 0.5106 0.028 Uiso 1 1 calc R . .
C34 C -0.2761(5) 0.4577(3) 0.9726(2) 0.0227(8) Uani 1 1 d . . .
H34 H -0.3522 0.4356 1.0180 0.027 Uiso 1 1 calc R . .
C20 C 0.2209(5) 0.1939(3) 0.5231(3) 0.0248(8) Uani 1 1 d . . .
H20 H 0.2387 0.1245 0.5103 0.030 Uiso 1 1 calc R . .
C24 C 0.2062(5) 0.8543(3) 0.5968(3) 0.0273(9) Uani 1 1 d . . .
H24 H 0.2535 0.9042 0.5594 0.033 Uiso 1 1 calc R . .
Cl1 Cl 0.16060(12) 0.14981(7) 0.87041(6) 0.0238(2) Uani 1 1 d . . .
O14 O 0.2897(4) 0.2113(2) 0.93323(19) 0.0391(8) Uani 1 1 d . . .
O12 O 0.0413(4) 0.2125(2) 0.8212(2) 0.0444(8) Uani 1 1 d . . .
O13 O 0.2522(4) 0.0939(2) 0.8022(2) 0.0457(8) Uani 1 1 d . . .
O11 O 0.0615(4) 0.0822(2) 0.9239(2) 0.0498(9) Uani 1 1 d . . .
O1S O 0.6076(4) 0.2597(2) 0.1047(2) 0.0359(7) Uani 1 1 d . . .
O2S O 0.4878(5) 0.1168(3) 0.1361(2) 0.0483(8) Uani 1 1 d . . .
N1S N 0.5796(4) 0.1692(3) 0.0892(2) 0.0292(8) Uani 1 1 d . . .
C1S C 0.6583(6) 0.1183(4) 0.0083(3) 0.0392(11) Uani 1 1 d . . .
H1S1 H 0.5667 0.1045 -0.0458 0.059 Uiso 1 1 calc R . .
H1S2 H 0.7041 0.0547 0.0276 0.059 Uiso 1 1 calc R . .
H1S3 H 0.7564 0.1621 -0.0105 0.059 Uiso 1 1 calc R . .
O3S O 0.3350(6) 0.8386(3) 0.3739(2) 0.0589(10) Uani 1 1 d . A .
N2S N 0.3175(7) 0.9195(3) 0.3446(3) 0.0587(13) Uani 1 1 d D . .
C2S C 0.3314(6) 0.9366(4) 0.2458(3) 0.0425(11) Uani 1 1 d . A .
H2S1 H 0.4546 0.9293 0.2311 0.064 Uiso 1 1 calc R . .
H2S2 H 0.2981 1.0049 0.2337 0.064 Uiso 1 1 calc R . .
H2S3 H 0.2511 0.8873 0.2052 0.064 Uiso 1 1 calc R . .
O4SA O 0.2051(7) 0.9805(4) 0.3788(4) 0.0503(19) Uiso 0.608(8) 1 d PD A 1
O4SB O 0.4048(12) 0.9864(7) 0.4128(6) 0.053(3) Uiso 0.392(8) 1 d PD A 2

loop_
_atom_site_aniso_label
_atom_site_aniso_U_11
_atom_site_aniso_U_22
_atom_site_aniso_U_33
_atom_site_aniso_U_23
_atom_site_aniso_U_13
_atom_site_aniso_U_12
Cu1 0.0201(2) 0.0231(3) 0.0164(2) -0.00254(18) 0.00239(17) -0.00141(18)
Fe1 0.0127(2) 0.0202(3) 0.0130(2) -0.00050(19) 0.00041(18) 0.00116(19)
N2 0.0165(15) 0.0212(16) 0.0163(15) -0.0023(12) -0.0019(11) -0.0013(12)
N4 0.0110(14) 0.0247(16) 0.0147(14) -0.0024(12) -0.0019(11) -0.0003(12)
N3 0.0146(15) 0.0261(17) 0.0154(15) -0.0030(12) 0.0004(11) -0.0039(12)
N1 0.0133(14) 0.0212(16) 0.0147(14) -0.0010(12) -0.0009(11) 0.0020(11)
C27 0.0132(17) 0.0230(19) 0.0161(17) 0.0002(14) -0.0031(13) -0.0019(14)
C13 0.0172(17) 0.0194(18) 0.0166(17) -0.0057(14) 0.0006(13) 0.0023(14)
C31 0.0127(16) 0.027(2) 0.0143(17) -0.0021(15) -0.0007(13) -0.0015(14)
C30 0.0136(17) 0.0229(19) 0.0152(17) -0.0032(14) -0.0029(13) -0.0013(14)
C15 0.0119(16) 0.026(2) 0.0135(17) -0.0011(14) -0.0036(13) 0.0025(14)
C32 0.0121(17) 0.031(2) 0.0160(17) -0.0028(15) -0.0014(13) 0.0034(14)
C29 0.0159(18) 0.032(2) 0.0192(18) -0.0044(16) 0.0026(14) -0.0018(15)
C14 0.0136(16) 0.0212(18) 0.0114(16) -0.0031(14) 0.0004(12) -0.0021(13)
C19 0.0165(17) 0.0218(19) 0.0146(17) -0.0010(14) -0.0052(13) 0.0003(14)
C16 0.0175(18) 0.025(2) 0.0155(17) -0.0033(15) -0.0004(14) 0.0035(15)
C33 0.0224(19) 0.025(2) 0.0202(19) 0.0031(15) -0.0028(15) 0.0031(15)
C22 0.0223(19) 0.031(2) 0.0159(18) 0.0007(16) -0.0002(14) -0.0062(16)
C10 0.0136(17) 0.0239(19) 0.0167(17) -0.0024(14) -0.0006(13) 0.0028(14)
C11 0.0137(17) 0.0251(19) 0.0153(17) -0.0008(14) 0.0020(13) -0.0030(14)
C17 0.0235(19) 0.0171(18) 0.0204(18) -0.0039(14) -0.0016(14) 0.0043(14)
C35 0.0148(17) 0.034(2) 0.0163(18) -0.0021(16) 0.0012(14) 0.0013(15)
C26 0.0147(17) 0.026(2) 0.0202(18) -0.0037(15) -0.0040(14) -0.0007(14)
C18 0.0193(18) 0.0197(19) 0.0232(19) 0.0023(15) -0.0023(14) 0.0015(14)
C28 0.0218(19) 0.022(2) 0.0221(19) -0.0085(15) -0.0024(15) 0.0027(15)
C12 0.0226(19) 0.0177(18) 0.0193(18) -0.0019(14) -0.0035(14) -0.0035(14)
C25 0.026(2) 0.021(2) 0.029(2) -0.0013(16) -0.0040(16) -0.0044(16)
C21 0.032(2) 0.027(2) 0.0182(19) 0.0041(16) -0.0040(16) -0.0061(17)
C23 0.0229(19) 0.029(2) 0.0174(18) -0.0005(16) 0.0015(15) -0.0047(16)
C34 0.0208(19) 0.036(2) 0.0113(17) 0.0012(15) -0.0008(14) 0.0008(16)
C20 0.027(2) 0.020(2) 0.025(2) 0.0047(16) -0.0057(16) 0.0003(16)
C24 0.030(2) 0.027(2) 0.024(2) 0.0039(16) -0.0008(16) -0.0067(17)
Cl1 0.0271(5) 0.0214(5) 0.0232(5) -0.0014(4) 0.0054(4) 0.0028(4)
O14 0.0464(19) 0.0426(19) 0.0244(15) -0.0086(13) 0.0007(13) -0.0115(15)
O12 0.0361(17) 0.047(2) 0.053(2) 0.0121(16) 0.0058(15) 0.0116(15)
O13 0.0449(19) 0.0398(19) 0.051(2) -0.0228(15) 0.0127(15) 0.0068(15)
O11 0.053(2) 0.041(2) 0.057(2) 0.0172(16) 0.0131(17) -0.0111(16)
O1S 0.0470(18) 0.0243(16) 0.0350(17) -0.0073(13) 0.0014(14) 0.0036(13)
O2S 0.056(2) 0.047(2) 0.045(2) 0.0175(16) 0.0166(17) -0.0002(16)
N1S 0.0320(19) 0.0287(19) 0.0274(18) 0.0007(15) 0.0022(15) 0.0080(15)
C1S 0.040(3) 0.040(3) 0.035(2) -0.016(2) 0.0069(19) 0.000(2)
O3S 0.098(3) 0.042(2) 0.046(2) 0.0163(17) 0.030(2) 0.027(2)
N2S 0.108(4) 0.029(2) 0.046(3) 0.0017(19) 0.043(3) 0.001(2)
C2S 0.039(3) 0.045(3) 0.047(3) 0.015(2) 0.013(2) 0.006(2)

loop_
_atom_type_symbol
_atom_type_description
_atom_type_scat_dispersion_real
_atom_type_scat_dispersion_imag
_atom_type_scat_source
C C 0.0033 0.0016 'International Tables Vol C Tables 4.2.6.8 and 6.1.1.4'
N N 0.0061 0.0033 'International Tables Vol C Tables 4.2.6.8 and 6.1.1.4'
O O 0.0106 0.0060 'International Tables Vol C Tables 4.2.6.8 and 6.1.1.4'
Cl Cl 0.1484 0.1585 'International Tables Vol C Tables 4.2.6.8 and 6.1.1.4'
Fe Fe 0.3463 0.8444 'International Tables Vol C Tables 4.2.6.8 and 6.1.1.4'
Cu Cu 0.3201 1.2651 'International Tables Vol C Tables 4.2.6.8 and 6.1.1.4'
H H 0.0000 0.0000 'International Tables Vol C Tables 4.2.6.8 and 6.1.1.4'

loop_
_geom_angle_atom_site_label_1
_geom_angle_atom_site_label_2
_geom_angle_atom_site_label_3
_geom_angle
_geom_angle_site_symmetry_1
_geom_angle_site_symmetry_3
N2 Cu1 N3 176.45(12) . .
C32 Fe1 C10 159.41(15) 2_566 .
C32 Fe1 C11 159.29(15) 2_566 .
C10 Fe1 C11 40.43(14) . .
C32 Fe1 C33 40.44(14) 2_566 2_566
C10 Fe1 C33 158.80(14) . 2_566
C11 Fe1 C33 122.18(15) . 2_566
C32 Fe1 C14 123.27(14) 2_566 .
C10 Fe1 C14 41.54(13) . .
C11 Fe1 C14 68.58(14) . .
C33 Fe1 C14 157.28(14) 2_566 .
C32 Fe1 C31 40.81(14) 2_566 2_566
C10 Fe1 C31 123.11(15) . 2_566
C11 Fe1 C31 157.23(14) . 2_566
C33 Fe1 C31 68.38(15) 2_566 2_566
C14 Fe1 C31 109.87(14) . 2_566
C32 Fe1 C34 68.13(14) 2_566 2_566
C10 Fe1 C34 123.01(14) . 2_566
C11 Fe1 C34 105.64(14) . 2_566
C33 Fe1 C34 40.47(14) 2_566 2_566
C14 Fe1 C34 161.75(14) . 2_566
C31 Fe1 C34 68.38(14) 2_566 2_566
C32 Fe1 C35 68.72(14) 2_566 2_566
C10 Fe1 C35 107.68(15) . 2_566
C11 Fe1 C35 120.06(14) . 2_566
C33 Fe1 C35 68.09(15) 2_566 2_566
C14 Fe1 C35 126.59(15) . 2_566
C31 Fe1 C35 41.33(13) 2_566 2_566
C34 Fe1 C35 40.07(15) 2_566 2_566
C32 Fe1 C12 123.91(15) 2_566 .
C10 Fe1 C12 68.30(15) . .
C11 Fe1 C12 40.47(14) . .
C33 Fe1 C12 106.07(15) 2_566 .
C14 Fe1 C12 68.15(14) . .
C31 Fe1 C12 161.78(14) 2_566 .
C34 Fe1 C12 119.43(15) 2_566 .
C35 Fe1 C12 154.48(14) 2_566 .
C32 Fe1 C13 108.71(14) 2_566 .
C10 Fe1 C13 68.91(14) . .
C11 Fe1 C13 68.05(14) . .
C33 Fe1 C13 120.80(14) 2_566 .
C14 Fe1 C13 40.75(13) . .
C31 Fe1 C13 126.60(14) 2_566 .
C34 Fe1 C13 154.87(15) 2_566 .
C35 Fe1 C13 164.18(14) 2_566 .
C12 Fe1 C13 40.08(14) . .
C22 N2 C19 117.6(3) . .
C22 N2 Cu1 125.1(3) . .
C19 N2 Cu1 117.2(2) . .
C30 N4 C27 117.0(3) . .
C23 N3 C27 117.8(3) . .
C23 N3 Cu1 126.9(2) . .
C27 N3 Cu1 115.2(2) . .
C15 N1 C19 117.2(3) . .
N4 C27 N3 113.9(3) . .
N4 C27 C26 124.6(3) . .
N3 C27 C26 121.5(3) . .
C12 C13 C14 108.2(3) . .
C12 C13 Fe1 69.82(19) . .
C14 C13 Fe1 69.35(18) . .
C32 C31 C35 106.8(3) . .
C32 C31 C30 126.4(3) . .
C35 C31 C30 126.8(3) . .
C32 C31 Fe1 68.91(19) . 2_566
C35 C31 Fe1 69.38(19) . 2_566
C30 C31 Fe1 126.0(2) . 2_566
N4 C30 C29 122.6(3) . .
N4 C30 C31 116.4(3) . .
C29 C30 C31 120.9(3) . .
N1 C15 C16 122.4(3) . .
N1 C15 C14 117.6(3) . .
C16 C15 C14 120.0(3) . .
C33 C32 C31 108.7(3) . .
C33 C32 Fe1 70.2(2) . 2_566
C31 C32 Fe1 70.28(19) . 2_566
C28 C29 C30 119.7(3) . .
C13 C14 C10 107.1(3) . .
C13 C14 C15 126.6(3) . .
C10 C14 C15 126.3(3) . .
C13 C14 Fe1 69.90(19) . .
C10 C14 Fe1 68.67(18) . .
C15 C14 Fe1 125.9(2) . .
N1 C19 N2 114.3(3) . .
N1 C19 C18 124.9(3) . .
N2 C19 C18 120.7(3) . .
C17 C16 C15 119.8(3) . .
C32 C33 C34 108.1(3) . .
C32 C33 Fe1 69.3(2) . 2_566
C34 C33 Fe1 70.0(2) . 2_566
N2 C22 C21 124.2(3) . .
C11 C10 C14 107.6(3) . .
C11 C10 Fe1 70.1(2) . .
C14 C10 Fe1 69.79(19) . .
C10 C11 C12 108.6(3) . .
C10 C11 Fe1 69.48(19) . .
C12 C11 Fe1 70.19(19) . .
C16 C17 C18 119.2(3) . .
C34 C35 C31 107.7(3) . .
C34 C35 Fe1 69.9(2) . 2_566
C31 C35 Fe1 69.29(19) . 2_566
C25 C26 C27 118.3(3) . .
C25 C26 C28 125.3(4) . .
C27 C26 C28 116.4(3) . .
C19 C18 C20 119.2(3) . .
C19 C18 C17 116.4(3) . .
C20 C18 C17 124.4(3) . .
C29 C28 C26 119.6(3) . .
C13 C12 C11 108.6(3) . .
C13 C12 Fe1 70.1(2) . .
C11 C12 Fe1 69.34(19) . .
C24 C25 C26 119.4(4) . .
C20 C21 C22 118.5(4) . .
N3 C23 C24 123.6(3) . .
C35 C34 C33 108.7(3) . .
C35 C34 Fe1 70.0(2) . 2_566
C33 C34 Fe1 69.5(2) . 2_566
C21 C20 C18 119.8(4) . .
C25 C24 C23 119.4(4) . .
O12 Cl1 O14 109.6(2) . .
O12 Cl1 O11 109.5(2) . .
O14 Cl1 O11 109.95(19) . .
O12 Cl1 O13 109.1(2) . .
O14 Cl1 O13 108.58(19) . .
O11 Cl1 O13 110.1(2) . .
O1S N1S O2S 123.7(3) . .
O1S N1S C1S 118.9(3) . .
O2S N1S C1S 117.4(4) . .
O3S N2S O4SA 121.3(4) . .
O3S N2S O4SB 105.5(6) . .
O4SA N2S O4SB 70.0(5) . .
O3S N2S C2S 121.5(4) . .
O4SA N2S C2S 109.1(4) . .
O4SB N2S C2S 118.7(5) . .

loop_
_geom_bond_atom_site_label_1
_geom_bond_atom_site_label_2
_geom_bond_distance
_geom_bond_site_symmetry_2
Cu1 N2 1.888(3) .
Cu1 N3 1.898(3) .
Fe1 C32 2.034(3) 2_566
Fe1 C10 2.037(3) .
Fe1 C11 2.045(3) .
Fe1 C33 2.046(4) 2_566
Fe1 C14 2.052(3) .
Fe1 C31 2.053(3) 2_566
Fe1 C34 2.053(3) 2_566
Fe1 C35 2.054(4) 2_566
Fe1 C12 2.056(3) .
Fe1 C13 2.059(3) .
N2 C22 1.335(5) .
N2 C19 1.386(4) .
N4 C30 1.335(4) .
N4 C27 1.353(5) .
N3 C23 1.331(5) .
N3 C27 1.377(4) .
N1 C15 1.332(4) .
N1 C19 1.349(5) .
C27 C26 1.413(5) .
C13 C12 1.410(5) .
C13 C14 1.432(5) .
C31 C32 1.425(5) .
C31 C35 1.449(5) .
C31 C30 1.462(5) .
C31 Fe1 2.053(3) 2_566
C30 C29 1.417(5) .
C15 C16 1.422(5) .
C15 C14 1.459(5) .
C32 C33 1.410(5) .
C32 Fe1 2.034(3) 2_566
C29 C28 1.361(5) .
C14 C10 1.450(4) .
C19 C18 1.400(5) .
C16 C17 1.358(5) .
C33 C34 1.418(5) .
C33 Fe1 2.046(4) 2_566
C22 C21 1.389(5) .
C10 C11 1.411(5) .
C11 C12 1.418(5) .
C17 C18 1.422(5) .
C35 C34 1.407(5) .
C35 Fe1 2.054(4) 2_566
C26 C25 1.407(5) .
C26 C28 1.413(5) .
C18 C20 1.401(5) .
C25 C24 1.365(5) .
C21 C20 1.363(5) .
C23 C24 1.392(5) .
C34 Fe1 2.053(3) 2_566
Cl1 O12 1.428(3) .
Cl1 O14 1.430(3) .
Cl1 O11 1.432(3) .
Cl1 O13 1.433(3) .
O1S N1S 1.212(4) .
O2S N1S 1.222(4) .
N1S C1S 1.479(5) .
O3S N2S 1.190(5) .
N2S O4SA 1.311(6) .
N2S O4SB 1.358(9) .
N2S C2S 1.441(6) .
